data_4506508
loop_
_publ_author_name
'Yang, Qingxiang'
'Chen, Xingqiu'
'Cui, Jiehu'
'Hu, Jinsong'
'Zhang, Mingdao'
'Qin, Ling'
'Wang, Gaofeng'
'Lu, Qingyi'
'Zheng, Hegen'

_publ_section_title
;
 Metal--Organic Frameworks Based on Flexible V-Shaped Polycarboxylate
 Acids: Hydrogen Bondings, Non-Interpenetrated and Polycatenated
;
_journal_issue 8
_journal_name_full 'Crystal Growth &amp; Design'
_journal_page_first 4072
_journal_paper_doi 10.1021/cg300541n
_journal_volume 12
_journal_year 2012
_chemical_formula_moiety 'C32 H23 N5 O4 Zn'
_chemical_formula_sum 'C32 H23 N5 O4 Zn'
_chemical_formula_weight 606.94
_chemical_name_systematic
; 
 ? 
;
_space_group_IT_number 2
_symmetry_cell_setting triclinic
_symmetry_space_group_name_Hall '-P 1'
_symmetry_space_group_name_H-M 'P -1'
_atom_sites_solution_hydrogens geom
_atom_sites_solution_primary direct
_atom_sites_solution_secondary difmap
_audit_creation_method SHELXL-97
_cell_angle_alpha 72.934(2)
_cell_angle_beta 84.297(3)
_cell_angle_gamma 63.824(2)
_cell_formula_units_Z 2
_cell_length_a 9.8322(17)
_cell_length_b 10.2287(17)
_cell_length_c 15.171(3)
_cell_measurement_temperature 296(2)
_cell_volume 1308.2(4)
_computing_cell_refinement 'SMART (Bruker, 2000)'
_computing_data_collection 'SMART (Bruker, 2000)'
_computing_data_reduction 'SMART (Bruker, 2000)'
_computing_molecular_graphics SHELXTL
_computing_publication_material SHELXTL
_computing_structure_refinement 'SHELXL-97 (Sheldrick, 1997)'
_computing_structure_solution 'SHELXS-97 (Sheldrick, 1990)'
_diffrn_ambient_temperature 296(2)
_diffrn_measured_fraction_theta_full 0.996
_diffrn_measured_fraction_theta_max 0.996
_diffrn_measurement_device_type 'CCD area detector'
_diffrn_measurement_method 'phi and omega scans'
_diffrn_radiation_monochromator graphite
_diffrn_radiation_source 'fine-focus sealed tube'
_diffrn_radiation_type MoK\a
_diffrn_radiation_wavelength 0.71073
_diffrn_reflns_av_R_equivalents 0.0196
_diffrn_reflns_av_sigmaI/netI 0.0333
_diffrn_reflns_limit_h_max 11
_diffrn_reflns_limit_h_min -11
_diffrn_reflns_limit_k_max 12
_diffrn_reflns_limit_k_min -10
_diffrn_reflns_limit_l_max 18
_diffrn_reflns_limit_l_min -13
_diffrn_reflns_number 7304
_diffrn_reflns_theta_full 25.00
_diffrn_reflns_theta_max 25.00
_diffrn_reflns_theta_min 1.40
_exptl_absorpt_coefficient_mu 0.989
_exptl_absorpt_correction_T_max 0.906
_exptl_absorpt_correction_T_min 0.888
_exptl_absorpt_correction_type multi-scan
_exptl_absorpt_process_details 'SADABS; Bruker, 2000'
_exptl_crystal_colour 'light brown'
_exptl_crystal_density_diffrn 1.541
_exptl_crystal_density_method 'not measured'
_exptl_crystal_description block
_exptl_crystal_F_000 624
_exptl_crystal_size_max 0.15
_exptl_crystal_size_mid 0.10
_exptl_crystal_size_min 0.10
_refine_diff_density_max 1.430
_refine_diff_density_min -0.552
_refine_diff_density_rms 0.137
_refine_ls_extinction_coef 0.046(4)
_refine_ls_extinction_expression Fc^*^=kFc[1+0.001xFc^2^\l^3^/sin(2\q)]^-1/4^
_refine_ls_extinction_method SHELXL
_refine_ls_goodness_of_fit_ref 1.050
_refine_ls_hydrogen_treatment constr
_refine_ls_matrix_type full
_refine_ls_number_parameters 368
_refine_ls_number_reflns 4591
_refine_ls_number_restraints 12
_refine_ls_restrained_S_all 1.132
_refine_ls_R_factor_all 0.0705
_refine_ls_R_factor_gt 0.0663
_refine_ls_shift/su_max 0.000
_refine_ls_shift/su_mean 0.000
_refine_ls_structure_factor_coef Fsqd
_refine_ls_weighting_details 'calc w=1/[\s^2^(Fo^2^)+(0.0850P)^2^+7.5102P] where P=(Fo^2^+2Fc^2^)/3'
_refine_ls_weighting_scheme calc
_refine_ls_wR_factor_gt 0.2016
_refine_ls_wR_factor_ref 0.2040
_reflns_number_gt 4224
_reflns_number_total 4591
_reflns_threshold_expression >2sigma(I)
_cod_data_source_file cg300541n_si_002.cif
_cod_data_source_block 5
_cod_depositor_comments
;
The following automatic conversions were performed:

'_symmetry_cell_setting' value 'Triclinic' changed to 'triclinic'
according to /home/saulius/struct/CIF-dictionaries/cif_core.dic
dictionary named 'cif_core.dic' version 2.4.2 from 2011-04-26.

Automatic conversion script
Id: cif_fix_values 1891 2012-01-12 08:04:46Z andrius 
;
_cod_original_sg_symbol_H-M P-1
_cod_database_code 4506508

loop_
_symmetry_equiv_pos_as_xyz
'x, y, z'
'-x, -y, -z'

loop_
_atom_site_label
_atom_site_type_symbol
_atom_site_fract_x
_atom_site_fract_y
_atom_site_fract_z
_atom_site_U_iso_or_equiv
_atom_site_adp_type
_atom_site_occupancy
_atom_site_symmetry_multiplicity
_atom_site_calc_flag
_atom_site_refinement_flags
C1 C 0.2922(9) 0.3909(10) 0.4829(5) 0.0607(19) Uani 1 1 d .
C2 C 0.3116(9) 0.4261(10) 0.5664(6) 0.062(2) Uani 1 1 d .
C3 C 0.4534(11) 0.4027(11) 0.5925(6) 0.071(2) Uani 1 1 d .
H3 H 0.5365 0.3607 0.5579 0.085 Uiso 1 1 calc R
C4 C 0.4739(10) 0.4409(11) 0.6693(6) 0.069(2) Uani 1 1 d .
H4 H 0.5695 0.4276 0.6842 0.083 Uiso 1 1 calc R
C5 C 0.3537(10) 0.4981(10) 0.7233(6) 0.0615(19) Uani 1 1 d .
C6 C 0.2100(10) 0.5182(10) 0.6997(6) 0.063(2) Uani 1 1 d .
H6 H 0.1281 0.5545 0.7364 0.076 Uiso 1 1 calc R
C7 C 0.1910(10) 0.4836(10) 0.6210(5) 0.063(2) Uani 1 1 d .
H7 H 0.0950 0.4994 0.6048 0.075 Uiso 1 1 calc R
C8 C 0.3112(10) 0.5387(10) 0.8804(6) 0.062(2) Uani 1 1 d .
C9 C 0.2336(10) 0.4515(10) 0.9187(6) 0.067(2) Uani 1 1 d .
H9 H 0.2090 0.4046 0.8829 0.080 Uiso 1 1 calc R
C10 C 0.1927(10) 0.4340(11) 1.0093(6) 0.066(2) Uani 1 1 d .
H10 H 0.1399 0.3759 1.0336 0.079 Uiso 1 1 calc R
C11 C 0.2285(9) 0.5011(10) 1.0654(6) 0.0613(19) Uani 1 1 d .
C12 C 0.2976(11) 0.5955(11) 1.0244(6) 0.071(2) Uani 1 1 d .
H12 H 0.3192 0.6456 1.0593 0.085 Uiso 1 1 calc R
C13 C 0.3342(12) 0.6160(11) 0.9347(6) 0.075(2) Uani 1 1 d .
H13 H 0.3759 0.6839 0.9085 0.090 Uiso 1 1 calc R
C14 C 0.2136(9) 0.4591(10) 1.1664(6) 0.062(2) Uani 1 1 d .
C15 C 0.5626(13) -0.0238(14) 0.3316(7) 0.102(4) Uani 1 1 d .
H15 H 0.5781 -0.0657 0.3951 0.123 Uiso 1 1 calc R
C17 C 0.4699(12) 0.1161(12) 0.2027(6) 0.088(3) Uani 1 1 d .
H17 H 0.4022 0.1935 0.1564 0.105 Uiso 1 1 calc R
C16 C 0.6563(13) -0.0839(14) 0.2683(7) 0.108 Uani 1 1 d U
H16 H 0.7446 -0.1741 0.2803 0.129 Uiso 1 1 calc R
C18 C 0.6649(9) 0.0027(9) 0.0979(5) 0.0572(18) Uani 1 1 d .
C19 C 0.5804(10) 0.1011(10) 0.0182(6) 0.065(2) Uani 1 1 d .
H19 H 0.4788 0.1660 0.0213 0.079 Uiso 1 1 calc R
C20 C 0.6482(10) 0.1023(10) -0.0662(6) 0.067(2) Uani 1 1 d .
H20 H 0.5907 0.1693 -0.1193 0.080 Uiso 1 1 calc R
C21 C 0.7981(10) 0.0076(9) -0.0743(6) 0.0609(19) Uani 1 1 d .
C22 C 0.8782(11) -0.0940(11) 0.0062(6) 0.078(3) Uani 1 1 d .
H22 H 0.9783 -0.1625 0.0029 0.093 Uiso 1 1 calc R
C23 C 0.8126(11) -0.0965(11) 0.0923(6) 0.075(3) Uani 1 1 d .
H23 H 0.8690 -0.1651 0.1455 0.090 Uiso 1 1 calc R
C24 C 0.8723(10) 0.0165(9) -0.1640(6) 0.062(2) Uani 1 1 d .
C25 C 0.8475(11) 0.1542(10) -0.2248(6) 0.073(2) Uani 1 1 d .
H25 H 0.7798 0.2422 -0.2099 0.088 Uiso 1 1 calc R
C26 C 0.9205(11) 0.1667(10) -0.3083(6) 0.077(3) Uani 1 1 d .
H26 H 0.9037 0.2615 -0.3479 0.092 Uiso 1 1 calc R
C27 C 1.0171(10) 0.0377(9) -0.3309(6) 0.065(2) Uani 1 1 d .
C28 C 1.0440(14) -0.0972(11) -0.2723(7) 0.095(4) Uani 1 1 d .
H28 H 1.1109 -0.1850 -0.2877 0.114 Uiso 1 1 calc R
C29 C 0.9728(14) -0.1086(11) -0.1878(7) 0.094(4) Uani 1 1 d .
H29 H 0.9950 -0.2039 -0.1472 0.113 Uiso 1 1 calc R
C30 C 1.0885(10) 0.1730(10) -0.4789(6) 0.067(2) Uani 1 1 d .
H30 H 1.0347 0.2704 -0.4724 0.080 Uiso 1 1 calc R
C31 C 1.2316(13) -0.0124(11) -0.5338(7) 0.088(3) Uani 1 1 d .
H31 H 1.2939 -0.0675 -0.5729 0.106 Uiso 1 1 calc R
C32 C 1.1868(14) -0.0721(11) -0.4499(8) 0.096(4) Uani 1 1 d .
H32 H 1.2149 -0.1745 -0.4209 0.115 Uiso 1 1 calc R
N1 N 0.4467(9) 0.1021(9) 0.2909(5) 0.075(2) Uani 1 1 d .
N2 N 0.5995(8) 0.0089(8) 0.1861(5) 0.0622(17) Uani 1 1 d .
N3 N 1.0928(9) 0.0467(8) -0.4161(5) 0.0697(19) Uani 1 1 d .
N4 N 1.1701(9) 0.1415(9) -0.5509(5) 0.0714(19) Uani 1 1 d .
N5 N 0.3786(9) 0.5434(9) 0.7948(5) 0.073(2) Uani 1 1 d .
H5N H 0.4446 0.5795 0.7854 0.088 Uiso 1 1 calc R
O1 O 0.4041(7) 0.2908(7) 0.4548(4) 0.075 Uani 1 1 d U
O2 O 0.1645(7) 0.4580(7) 0.4412(4) 0.0744(16) Uani 1 1 d .
O3 O 0.1319(7) 0.3898(8) 1.2017(4) 0.0805(18) Uani 1 1 d .
O4 O 0.2965(8) 0.4765(7) 1.2157(4) 0.0741(16) Uani 1 1 d .
Zn1 Zn 0.25789(7) 0.29257(7) 0.34460(4) 0.0317(3) Uani 1 1 d .

loop_
_atom_site_aniso_label
_atom_site_aniso_U_11
_atom_site_aniso_U_22
_atom_site_aniso_U_33
_atom_site_aniso_U_23
_atom_site_aniso_U_13
_atom_site_aniso_U_12
C1 0.061(5) 0.067(5) 0.047(4) -0.014(4) 0.001(4) -0.023(4)
C2 0.059(5) 0.070(5) 0.052(4) -0.016(4) 0.004(4) -0.025(4)
C3 0.069(5) 0.085(6) 0.057(5) -0.025(4) 0.008(4) -0.029(5)
C4 0.065(5) 0.091(6) 0.054(5) -0.021(4) 0.005(4) -0.034(5)
C5 0.067(5) 0.065(5) 0.052(4) -0.013(4) 0.000(4) -0.030(4)
C6 0.066(5) 0.067(5) 0.053(4) -0.019(4) 0.005(4) -0.025(4)
C7 0.061(5) 0.070(5) 0.052(4) -0.016(4) -0.003(4) -0.024(4)
C8 0.070(5) 0.069(5) 0.051(4) -0.012(4) -0.001(4) -0.036(4)
C9 0.077(6) 0.081(6) 0.053(5) -0.020(4) 0.002(4) -0.042(5)
C10 0.069(5) 0.083(6) 0.052(5) -0.016(4) 0.003(4) -0.041(5)
C11 0.061(5) 0.067(5) 0.053(4) -0.014(4) 0.000(4) -0.026(4)
C12 0.092(6) 0.078(6) 0.055(5) -0.023(4) 0.007(4) -0.046(5)
C13 0.106(7) 0.082(6) 0.056(5) -0.019(4) 0.009(5) -0.058(6)
C14 0.060(5) 0.073(5) 0.055(5) -0.016(4) 0.004(4) -0.031(4)
C15 0.092(7) 0.106(8) 0.050(5) -0.001(5) 0.005(5) -0.005(6)
C17 0.088(7) 0.087(7) 0.049(5) -0.020(5) 0.007(4) -0.005(5)
C16 0.090 0.099 0.062 0.003 0.016 0.005
C18 0.062(5) 0.056(4) 0.053(4) -0.017(3) 0.010(4) -0.026(4)
C19 0.060(5) 0.072(5) 0.057(5) -0.019(4) 0.008(4) -0.023(4)
C20 0.067(5) 0.075(5) 0.055(5) -0.018(4) 0.006(4) -0.028(4)
C21 0.066(5) 0.056(4) 0.058(5) -0.017(4) 0.009(4) -0.025(4)
C22 0.071(6) 0.074(6) 0.066(6) -0.014(5) 0.011(4) -0.017(5)
C23 0.072(6) 0.070(5) 0.060(5) -0.009(4) 0.009(4) -0.018(5)
C24 0.069(5) 0.054(4) 0.060(5) -0.016(4) 0.012(4) -0.024(4)
C25 0.080(6) 0.061(5) 0.064(5) -0.019(4) 0.019(4) -0.020(4)
C26 0.089(6) 0.061(5) 0.062(5) -0.012(4) 0.020(5) -0.024(5)
C27 0.072(5) 0.057(5) 0.057(5) -0.014(4) 0.016(4) -0.024(4)
C28 0.122(9) 0.057(5) 0.081(7) -0.021(5) 0.051(6) -0.026(5)
C29 0.121(9) 0.053(5) 0.078(6) -0.012(5) 0.042(6) -0.024(5)
C30 0.076(5) 0.060(5) 0.056(5) -0.013(4) 0.015(4) -0.027(4)
C31 0.112(8) 0.074(6) 0.079(6) -0.033(5) 0.044(6) -0.042(6)
C32 0.126(9) 0.060(5) 0.086(7) -0.023(5) 0.045(7) -0.033(6)
N1 0.086(5) 0.073(5) 0.050(4) -0.015(3) 0.011(4) -0.025(4)
N2 0.067(4) 0.060(4) 0.053(4) -0.017(3) 0.008(3) -0.022(3)
N3 0.080(5) 0.060(4) 0.058(4) -0.016(3) 0.021(4) -0.025(4)
N4 0.084(5) 0.071(5) 0.057(4) -0.017(3) 0.020(4) -0.035(4)
N5 0.092(5) 0.101(6) 0.050(4) -0.025(4) 0.009(4) -0.061(5)
O1 0.076 0.081 0.065 -0.036 0.003 -0.021
O2 0.074(4) 0.083(4) 0.061(4) -0.025(3) -0.005(3) -0.026(3)
O3 0.075(4) 0.111(5) 0.057(4) -0.014(3) 0.007(3) -0.049(4)
O4 0.092(4) 0.086(4) 0.055(3) -0.022(3) -0.001(3) -0.047(4)
Zn1 0.0417(4) 0.0383(4) 0.0156(4) -0.0091(3) 0.0077(2) -0.0182(3)

loop_
_atom_type_symbol
_atom_type_description
_atom_type_scat_dispersion_real
_atom_type_scat_dispersion_imag
_atom_type_scat_source
C C 0.0033 0.0016 'International Tables Vol C Tables 4.2.6.8 and 6.1.1.4'
H H 0.0000 0.0000 'International Tables Vol C Tables 4.2.6.8 and 6.1.1.4'
N N 0.0061 0.0033 'International Tables Vol C Tables 4.2.6.8 and 6.1.1.4'
O O 0.0106 0.0060 'International Tables Vol C Tables 4.2.6.8 and 6.1.1.4'
Zn Zn 0.2839 1.4301 'International Tables Vol C Tables 4.2.6.8 and 6.1.1.4'

loop_
_geom_angle_atom_site_label_1
_geom_angle_atom_site_label_2
_geom_angle_atom_site_label_3
_geom_angle
_geom_angle_site_symmetry_1
_geom_angle_site_symmetry_3
O2 C1 O1 121.0(8) . .
O2 C1 C2 119.8(7) . .
O1 C1 C2 119.2(7) . .
C3 C2 C7 118.1(8) . .
C3 C2 C1 120.1(8) . .
C7 C2 C1 121.8(8) . .
C2 C3 C4 121.3(8) . .
C2 C3 H3 119.3 . .
C4 C3 H3 119.3 . .
C5 C4 C3 120.3(8) . .
C5 C4 H4 119.8 . .
C3 C4 H4 119.8 . .
C4 C5 C6 119.3(8) . .
C4 C5 N5 117.7(8) . .
C6 C5 N5 122.9(8) . .
C5 C6 C7 119.5(8) . .
C5 C6 H6 120.2 . .
C7 C6 H6 120.2 . .
C2 C7 C6 121.5(8) . .
C2 C7 H7 119.3 . .
C6 C7 H7 119.3 . .
C13 C8 N5 118.0(8) . .
C13 C8 C9 117.4(8) . .
N5 C8 C9 124.4(8) . .
C10 C9 C8 120.3(8) . .
C10 C9 H9 119.8 . .
C8 C9 H9 119.8 . .
C9 C10 C11 121.6(8) . .
C9 C10 H10 119.2 . .
C11 C10 H10 119.2 . .
C12 C11 C10 117.1(8) . .
C12 C11 C14 120.3(8) . .
C10 C11 C14 122.1(8) . .
C13 C12 C11 121.2(8) . .
C13 C12 H12 119.4 . .
C11 C12 H12 119.4 . .
C12 C13 C8 121.9(9) . .
C12 C13 H13 119.0 . .
C8 C13 H13 119.0 . .
O4 C14 O3 121.7(8) . .
O4 C14 C11 118.4(8) . .
O3 C14 C11 119.3(8) . .
N1 C15 C16 110.4(9) . .
N1 C15 H15 124.8 . .
C16 C15 H15 124.8 . .
N1 C17 N2 113.3(9) . .
N1 C17 H17 123.4 . .
N2 C17 H17 123.4 . .
N2 C16 C15 107.4(9) . .
N2 C16 H16 126.3 . .
C15 C16 H16 126.3 . .
C23 C18 C19 119.8(8) . .
C23 C18 N2 120.2(8) . .
C19 C18 N2 119.9(7) . .
C20 C19 C18 119.4(8) . .
C20 C19 H19 120.3 . .
C18 C19 H19 120.3 . .
C19 C20 C21 122.4(8) . .
C19 C20 H20 118.8 . .
C21 C20 H20 118.8 . .
C22 C21 C20 116.9(8) . .
C22 C21 C24 121.1(8) . .
C20 C21 C24 122.0(8) . .
C21 C22 C23 121.8(9) . .
C21 C22 H22 119.1 . .
C23 C22 H22 119.1 . .
C18 C23 C22 119.6(9) . .
C18 C23 H23 120.2 . .
C22 C23 H23 120.2 . .
C29 C24 C25 117.1(8) . .
C29 C24 C21 122.3(8) . .
C25 C24 C21 120.5(7) . .
C24 C25 C26 122.0(8) . .
C24 C25 H25 119.0 . .
C26 C25 H25 119.0 . .
C27 C26 C25 118.9(8) . .
C27 C26 H26 120.6 . .
C25 C26 H26 120.6 . .
C28 C27 C26 119.9(8) . .
C28 C27 N3 119.8(8) . .
C26 C27 N3 120.3(8) . .
C27 C28 C29 120.8(9) . .
C27 C28 H28 119.6 . .
C29 C28 H28 119.6 . .
C24 C29 C28 121.2(9) . .
C24 C29 H29 119.4 . .
C28 C29 H29 119.4 . .
N4 C30 N3 111.7(8) . .
N4 C30 H30 124.1 . .
N3 C30 H30 124.1 . .
N4 C31 C32 108.8(8) . .
N4 C31 H31 125.6 . .
C32 C31 H31 125.6 . .
C31 C32 N3 107.2(9) . .
C31 C32 H32 126.4 . .
N3 C32 H32 126.4 . .
C17 N1 C15 103.9(8) . .
C17 N1 Zn1 122.3(6) . .
C15 N1 Zn1 133.0(7) . .
C16 N2 C17 104.8(8) . .
C16 N2 C18 128.6(8) . .
C17 N2 C18 126.5(7) . .
C30 N3 C32 106.1(7) . .
C30 N3 C27 127.2(7) . .
C32 N3 C27 126.7(8) . .
C30 N4 C31 106.1(7) . .
C30 N4 Zn1 126.7(6) . 1_654
C31 N4 Zn1 124.2(6) . 1_654
C5 N5 C8 128.8(7) . .
C5 N5 H5N 115.6 . .
C8 N5 H5N 115.6 . .
C1 O1 Zn1 93.0(5) . .
C1 O2 Zn1 89.5(5) . .
C14 O3 Zn1 92.3(5) . 1_556
C14 O4 Zn1 88.7(5) . 1_556
N4 Zn1 O1 92.4(3) 1_456 .
N4 Zn1 N1 96.4(3) 1_456 .
O1 Zn1 N1 97.2(3) . .
N4 Zn1 O3 112.4(3) 1_456 1_554
O1 Zn1 O3 153.7(3) . 1_554
N1 Zn1 O3 88.8(3) . 1_554
N4 Zn1 O2 86.5(3) 1_456 .
O1 Zn1 O2 56.1(2) . .
N1 Zn1 O2 153.3(3) . .
O3 Zn1 O2 114.7(2) 1_554 .
N4 Zn1 O4 167.0(3) 1_456 1_554
O1 Zn1 O4 98.8(2) . 1_554
N1 Zn1 O4 88.7(2) . 1_554
O3 Zn1 O4 55.6(2) 1_554 1_554
O2 Zn1 O4 94.4(2) . 1_554

loop_
_geom_bond_atom_site_label_1
_geom_bond_atom_site_label_2
_geom_bond_distance
_geom_bond_site_symmetry_2
C1 O2 1.262(10) .
C1 O1 1.269(10) .
C1 C2 1.464(11) .
C2 C3 1.384(12) .
C2 C7 1.384(11) .
C3 C4 1.392(12) .
C3 H3 0.9300 .
C4 C5 1.374(12) .
C4 H4 0.9300 .
C5 C6 1.402(12) .
C5 N5 1.378(11) .
C6 C7 1.392(11) .
C6 H6 0.9300 .
C7 H7 0.9300 .
C8 C13 1.389(12) .
C8 N5 1.396(10) .
C8 C9 1.388(12) .
C9 C10 1.376(11) .
C9 H9 0.9300 .
C10 C11 1.391(12) .
C10 H10 0.9300 .
C11 C12 1.386(12) .
C11 C14 1.477(11) .
C12 C13 1.352(12) .
C12 H12 0.9300 .
C13 H13 0.9300 .
C14 O4 1.257(10) .
C14 O3 1.276(10) .
C15 N1 1.310(12) .
C15 C16 1.349(14) .
C15 H15 0.9300 .
C17 N1 1.312(11) .
C17 N2 1.325(11) .
C17 H17 0.9300 .
C16 N2 1.321(12) .
C16 H16 0.9300 .
C18 C23 1.368(12) .
C18 C19 1.383(11) .
C18 N2 1.432(10) .
C19 C20 1.383(11) .
C19 H19 0.9300 .
C20 C21 1.378(12) .
C20 H20 0.9300 .
C21 C22 1.384(12) .
C21 C24 1.477(11) .
C22 C23 1.396(12) .
C22 H22 0.9300 .
C23 H23 0.9300 .
C24 C29 1.352(12) .
C24 C25 1.369(12) .
C25 C26 1.394(12) .
C25 H25 0.9300 .
C26 C27 1.363(12) .
C26 H26 0.9300 .
C27 C28 1.331(12) .
C27 N3 1.426(10) .
C28 C29 1.396(13) .
C28 H28 0.9300 .
C29 H29 0.9300 .
C30 N4 1.321(10) .
C30 N3 1.348(10) .
C30 H30 0.9300 .
C31 N4 1.364(12) .
C31 C32 1.363(13) .
C31 H31 0.9300 .
C32 N3 1.369(12) .
C32 H32 0.9300 .
N1 Zn1 2.312(8) .
N4 Zn1 2.261(7) 1_654
N5 H5N 0.8600 .
O1 Zn1 2.301(6) .
O2 Zn1 2.381(6) .
O3 Zn1 2.325(6) 1_556
O4 Zn1 2.415(6) 1_556
Zn1 N4 2.261(7) 1_456
Zn1 O3 2.325(6) 1_554
Zn1 O4 2.415(6) 1_554

loop_
_geom_torsion_atom_site_label_1
_geom_torsion_atom_site_label_2
_geom_torsion_atom_site_label_3
_geom_torsion_atom_site_label_4
_geom_torsion
_geom_torsion_site_symmetry_4
O2 C1 C2 C3 -155.0(9) .
O1 C1 C2 C3 26.4(13) .
O2 C1 C2 C7 24.7(13) .
O1 C1 C2 C7 -153.9(8) .
C7 C2 C3 C4 -2.3(14) .
C1 C2 C3 C4 177.4(9) .
C2 C3 C4 C5 2.3(15) .
C3 C4 C5 C6 -0.3(14) .
C3 C4 C5 N5 -175.7(8) .
C4 C5 C6 C7 -1.6(13) .
N5 C5 C6 C7 173.6(8) .
C3 C2 C7 C6 0.4(13) .
C1 C2 C7 C6 -179.3(8) .
C5 C6 C7 C2 1.5(13) .
C13 C8 C9 C10 -5.1(14) .
N5 C8 C9 C10 169.1(9) .
C8 C9 C10 C11 -0.6(14) .
C9 C10 C11 C12 4.5(13) .
C9 C10 C11 C14 -167.4(8) .
C10 C11 C12 C13 -2.7(14) .
C14 C11 C12 C13 169.3(9) .
C11 C12 C13 C8 -3.1(16) .
N5 C8 C13 C12 -167.6(9) .
C9 C8 C13 C12 7.0(15) .
C12 C11 C14 O4 -18.1(13) .
C10 C11 C14 O4 153.6(9) .
C12 C11 C14 O3 170.4(9) .
C10 C11 C14 O3 -17.9(13) .
N1 C15 C16 N2 1.7(17) .
C23 C18 C19 C20 -2.5(13) .
N2 C18 C19 C20 175.0(8) .
C18 C19 C20 C21 0.4(14) .
C19 C20 C21 C22 2.2(14) .
C19 C20 C21 C24 -176.0(8) .
C20 C21 C22 C23 -2.8(15) .
C24 C21 C22 C23 175.5(9) .
C19 C18 C23 C22 2.0(14) .
N2 C18 C23 C22 -175.5(9) .
C21 C22 C23 C18 0.7(16) .
C22 C21 C24 C29 40.6(15) .
C20 C21 C24 C29 -141.3(11) .
C22 C21 C24 C25 -135.7(10) .
C20 C21 C24 C25 42.4(13) .
C29 C24 C25 C26 0.7(16) .
C21 C24 C25 C26 177.2(9) .
C24 C25 C26 C27 1.5(16) .
C25 C26 C27 C28 -2.2(17) .
C25 C26 C27 N3 179.6(9) .
C26 C27 C28 C29 0.8(19) .
N3 C27 C28 C29 179.0(11) .
C25 C24 C29 C28 -2.2(18) .
C21 C24 C29 C28 -178.6(11) .
C27 C28 C29 C24 2(2) .
N4 C31 C32 N3 1.9(15) .
N2 C17 N1 C15 -3.4(14) .
N2 C17 N1 Zn1 167.7(7) .
C16 C15 N1 C17 1.0(16) .
C16 C15 N1 Zn1 -168.8(9) .
C15 C16 N2 C17 -3.6(15) .
C15 C16 N2 C18 173.2(10) .
N1 C17 N2 C16 4.4(14) .
N1 C17 N2 C18 -172.4(9) .
C23 C18 N2 C16 -9.6(15) .
C19 C18 N2 C16 172.9(11) .
C23 C18 N2 C17 166.5(10) .
C19 C18 N2 C17 -11.0(14) .
N4 C30 N3 C32 1.8(12) .
N4 C30 N3 C27 -179.2(9) .
C31 C32 N3 C30 -2.2(13) .
C31 C32 N3 C27 178.8(10) .
C28 C27 N3 C30 -173.8(11) .
C26 C27 N3 C30 4.5(16) .
C28 C27 N3 C32 5.0(17) .
C26 C27 N3 C32 -176.8(11) .
N3 C30 N4 C31 -0.7(12) .
N3 C30 N4 Zn1 -161.4(6) 1_654
C32 C31 N4 C30 -0.8(14) .
C32 C31 N4 Zn1 160.6(8) 1_654
C4 C5 N5 C8 -147.7(9) .
C6 C5 N5 C8 37.1(14) .
C13 C8 N5 C5 -168.5(9) .
C9 C8 N5 C5 17.3(15) .
O2 C1 O1 Zn1 -6.9(9) .
C2 C1 O1 Zn1 171.7(7) .
O1 C1 O2 Zn1 6.7(9) .
C2 C1 O2 Zn1 -171.9(7) .
O4 C14 O3 Zn1 -13.5(9) 1_556
C11 C14 O3 Zn1 157.7(7) 1_556
O3 C14 O4 Zn1 12.9(9) 1_556
C11 C14 O4 Zn1 -158.3(7) 1_556
C1 O1 Zn1 N4 -80.3(5) 1_456
C1 O1 Zn1 N1 -177.0(5) .
C1 O1 Zn1 O3 80.9(7) 1_554
C1 O1 Zn1 O2 3.8(5) .
C1 O1 Zn1 O4 93.1(5) 1_554
C17 N1 Zn1 N4 134.6(9) 1_456
C15 N1 Zn1 N4 -57.2(12) 1_456
C17 N1 Zn1 O1 -132.1(9) .
C15 N1 Zn1 O1 36.1(12) .
C17 N1 Zn1 O3 22.3(9) 1_554
C15 N1 Zn1 O3 -169.5(11) 1_554
C17 N1 Zn1 O2 -130.6(9) .
C15 N1 Zn1 O2 37.6(14) .
C17 N1 Zn1 O4 -33.4(9) 1_554
C15 N1 Zn1 O4 134.8(11) 1_554
C1 O2 Zn1 N4 91.5(5) 1_456
C1 O2 Zn1 O1 -3.8(5) .
C1 O2 Zn1 N1 -5.6(8) .
C1 O2 Zn1 O3 -155.4(5) 1_554
C1 O2 Zn1 O4 -101.5(5) 1_554
